data_2010447
loop_
_publ_author_name
'Kokila, M.K.'
Puttaraja
'Kulkarni, M.V.'
'Thampi, S.'

_publ_section_title
;
 3,4,5-Trimethoxybenzaldehyde Thiosemicarbazone Monohydrate
;
_journal_issue 2
_journal_name_full 'Acta Crystallographica Section C'
_journal_page_first 330
_journal_page_last 333
_journal_paper_doi 10.1107/S0108270193014015
_journal_volume 51
_journal_year 1995
_chemical_formula_moiety 'C11 H15 N3 O3 S1,H2 O1'
_chemical_formula_sum 'C11 H17 N3 O4 S'
_chemical_formula_weight 287.33
_space_group_IT_number 2
_space_group_name_Hall '-P 1'
_space_group_name_H-M_alt 'P -1'
_symmetry_cell_setting triclinic
_symmetry_space_group_name_Hall '-P 1'
_symmetry_space_group_name_H-M 'P -1'
_atom_type_scat_source IntTabIV
_cell_angle_alpha 73.29(2)
_cell_angle_beta 70.89(2)
_cell_angle_gamma 70.49(2)
_cell_formula_units_Z 2
_cell_length_a 7.4280(10)
_cell_length_b 9.6520(10)
_cell_length_c 11.102(2)
_cell_measurement_reflns_used 25
_cell_measurement_temperature 300
_cell_measurement_theta_max 25
_cell_measurement_theta_min 0
_cell_volume 694.6(2)
_diffrn_measurement_device 'Enraf-Nonius CAD-4'
_diffrn_measurement_method \w/2\q
_diffrn_radiation_type CuK\a
_diffrn_radiation_wavelength 1.5418
_diffrn_reflns_av_R_equivalents 0.000(11)
_diffrn_reflns_limit_h_max 8
_diffrn_reflns_limit_h_min -8
_diffrn_reflns_limit_k_max 11
_diffrn_reflns_limit_k_min 0
_diffrn_reflns_limit_l_max 13
_diffrn_reflns_limit_l_min -12
_diffrn_reflns_number 2767
_diffrn_reflns_theta_max 65
_diffrn_standards_decay_% none
_diffrn_standards_interval_count 50
_diffrn_standards_number 3
_exptl_absorpt_coefficient_mu 2.17
_exptl_absorpt_correction_type none
_exptl_crystal_colour colourless
_exptl_crystal_density_diffrn 1.374
_exptl_crystal_density_meas 1.359
_exptl_crystal_description needle
_exptl_crystal_size_max 0.75
_exptl_crystal_size_mid 0.38
_exptl_crystal_size_min 0.25
_refine_diff_density_max 0.28
_refine_diff_density_min -0.20
_refine_ls_extinction_coef 0.85(2)
_refine_ls_extinction_method secondary
_refine_ls_goodness_of_fit_obs 1.92
_refine_ls_hydrogen_treatment refU
_refine_ls_number_parameters 240
_refine_ls_R_factor_obs 0.036
_refine_ls_shift/esd_max 0.159
_refine_ls_structure_factor_coef F
_refine_ls_weighting_details 'w = 1/\s^2^(F)'
_refine_ls_weighting_scheme calc
_refine_ls_wR_factor_obs 0.039
_reflns_number_observed 2398
_reflns_number_total 2528
_reflns_observed_criterion I>=2.5\s(I)
_cod_data_source_file cr1072.cif
_cod_data_source_block cr1072_structure_1_of_1
_cod_depositor_comments
;
The following automatic conversions were performed:

'_refine_ls_weighting_scheme' value '1/\s^2^(F)' was changed to
'calc'. New tag '_refine_ls_weighting_details' was created. The value
of the new tag was set to 'w = 1/\s^2^(F)'.

Automatic conversion script
Id: cif_fix_values 3143 2015-03-26 13:38:13Z robertas 
;
_cod_original_formula_sum 'C11 H17 N3 O4 S1'
_cod_database_code 2010447

loop_
_space_group_symop_id
_space_group_symop_operation_xyz
1 x,y,z
2 -x,-y,-z

loop_
_atom_site_aniso_label
_atom_site_aniso_U_11
_atom_site_aniso_U_22
_atom_site_aniso_U_33
_atom_site_aniso_U_12
_atom_site_aniso_U_13
_atom_site_aniso_U_23
S 0.0445(3) 0.0310(3) 0.0266(3) -0.0137(2) 0.0063(2) -0.0018(2)
O(W) 0.0522(11) 0.0554(11) 0.0429(10) -0.0027(8) -0.0001(9) -0.0125(8)
O(1) 0.0507(9) 0.0324(8) 0.0347(8) -0.0191(7) -0.0002(7) -0.0039(6)
O(2) 0.0566(10) 0.0398(9) 0.0269(7) -0.0132(7) 0.0037(7) -0.0116(6)
O(3) 0.0426(9) 0.0423(9) 0.0270(7) -0.0126(7) 0.0059(6) 0.0013(6)
N(1) 0.0388(10) 0.0334(9) 0.0247(8) -0.0132(7) 0.0013(7) -0.0020(7)
N(2) 0.0431(10) 0.0285(9) 0.0264(8) -0.0112(8) 0.0048(7) -0.0036(7)
N(3) 0.0564(13) 0.0302(10) 0.0453(11) -0.0147(9) 0.0158(10) -0.0090(8)
C(1) 0.0317(10) 0.0314(10) 0.0261(9) -0.0085(8) -0.0033(8) -0.0031(8)
C(2) 0.0393(11) 0.0297(11) 0.0280(10) -0.0107(9) -0.0033(8) -0.0041(8)
C(3) 0.0356(11) 0.0350(11) 0.0236(9) -0.0064(8) -0.0019(8) -0.0064(8)
C(4) 0.0330(11) 0.0348(11) 0.0235(9) -0.0095(8) 0.0002(8) -0.0011(8)
C(5) 0.0324(10) 0.0289(10) 0.0310(10) -0.0088(8) -0.0053(8) -0.0026(8)
C(6) 0.0358(11) 0.0314(10) 0.0250(9) -0.0090(8) -0.0018(8) -0.0055(8)
C(7) 0.0372(11) 0.0321(11) 0.0265(10) -0.0109(9) -0.0016(8) -0.0046(8)
C(8) 0.0405(12) 0.0324(11) 0.0262(9) -0.0128(9) -0.0036(8) -0.0046(8)
C(9) 0.0547(16) 0.0457(14) 0.0429(14) -0.0126(12) -0.0051(12) -0.0186(11)
C(10) 0.075(2) 0.0601(18) 0.0311(13) -0.0097(15) -0.0041(13) 0.0099(12)
C(11) 0.0541(15) 0.0376(13) 0.0477(14) -0.0165(11) -0.0039(12) -0.0141(11)

loop_
_atom_site_label
_atom_site_fract_x
_atom_site_fract_y
_atom_site_fract_z
S .28610(10) .20320(10) .07250(10)
O(W) .1342(3) .65140(10) .0194
O(1) .7992(2) 1.0191(2) -.5415(2)
O(2) .9153(2) .5923(2) -.70170(10)
O(3) .9685(2) .8582(2) -.7312(3)
N(1) .5518(3) .4656(2) -.2180(2)
N(2) .4337(3) .4147(2) -.1003(2)
N(3) .6005(3) .1768(2) -.1294(2)
C(1) .6442(3) .6724(2) -.3755(2)
C(2) .7278(3) .5934(2) -.4767(2)
C(3) .8300(3) .6583(2) -.5956(2)
C(4) .8541(3) .8014(2) -.6149(2)
C(5) .7683(3) .8808(2) -.5141(2)
C(6) .6630(3) .8167(2) -.3956(2)
C(7) .5376(3) .6062(2) -.2484(2)
C(8) .4505(3) .2667(2) -.0607(2)
C(9) .8925(4) .4471(3) -.6876(3)
C(10) .8611(5) .9752(4) -.8148(3)
C(11) .7267(4) 1.0985(3) -.4373(3)
H(2) .711(3) .494(3) -.460(2)
H(6) .613(4) .865(3) -.325(3)
H(7) .454(4) .671(3) -.189(3)
H(N2) .335(4) .475(3) -.055(3)
H(N3A) .699(4) .218(3) -.199(3)
H(N3B) .609(5) .082(4) -.099(3)
H(9A) .940(4) .375(3) -.612(3)
H(9B) .747(4) .449(3) -.661(3)
H(9C) .950(5) .425(3) -.780(3)
H(10A) .790(6) .925(4) -.842(4)
H(10B) .781(6) 1.054(4) -.770(4)
H(10C) .956(5) 1.012(4) -.888(3)
H(11A) .575(4) 1.118(3) -.400(3)
H(11B) .783(4) 1.038(3) -.359(3)
H(11C) .780(4) 1.192(3) -.475(3)
H(OWA) .250(6) .667(4) -.033(4)
H(OWB) .081(6) .692(4) .083(3)

loop_
_geom_angle_atom_site_label_1
_geom_angle_atom_site_label_2
_geom_angle_atom_site_label_3
_geom_angle
_geom_angle_publ_flag
C(5) O(1) C(11) 117.0(2) yes
C(4) O(3) C(10) 115.0(2) yes
N(1) N(2) C(8) 119.0(2) yes
C(2) C(1) C(7) 121.0(2) yes
C(1) C(2) C(3) 119.7(2) yes
O(2) C(3) C(4) 114.8(2) yes
O(3) C(4) C(3) 119.0(2) yes
C(3) C(4) C(5) 119.6(2) yes
O(1) C(5) C(6) 124.6(2) yes
C(1) C(6) C(5) 120.5(2) yes
S C(8) N(2) 120.0(2) yes
N(2) C(8) N(3) 117.0(2) yes
C(3) O(2) C(9) 117.0(2) yes
N(2) N(1) C(7) 116.6(2) yes
C(2) C(1) C(6) 119.9(2) yes
C(6) C(1) C(7) 119.1(2) yes
O(2) C(3) C(2) 124.7(2) yes
C(2) C(3) C(4) 120.5(2) yes
O(3) C(4) C(5) 121.3(2) yes
O(1) C(5) C(4) 115.6(2) yes
C(4) C(5) C(6) 120.0(2) yes
N(1) C(7) C(1) 120.6(2) yes
S C(8) N(3) 123.1(2) yes

loop_
_geom_bond_atom_site_label_1
_geom_bond_atom_site_label_2
_geom_bond_distance
_geom_bond_publ_flag
S C(8) 1.688(2) yes
C(2) C(3) 1.378(3) yes
O(1) C(5) 1.361(2) yes
O(1) C(11) 1.429(3) yes
O(2) C(3) 1.367(2) yes
O(2) C(9) 1.426(3) yes
O(3) C(10) 1.434(3) yes
N(1) C(7) 1.277(3) yes
N(3) C(8) 1.325(3) yes
C(1) C(2) 1.396(3) yes
C(1) C(6) 1.392(3) yes
C(3) C(4) 1.398(3) yes
C(4) C(5) 1.396(3) yes
C(5) C(6) 1.380(3) yes
O(3) C(4) 1.370(2) yes
N(1) N(2) 1.374(2) yes
N(2) C(8) 1.343(3) yes
C(1) C(7) 1.454(3) yes
